data_4080623
loop_
_publ_author_name
'Chen, Wen-Ching'
'Hsu, Yu-Chen'
'Lee, Ching-Yu'
'Yap, Glenn P. A.'
'Ong, Tiow-Gan'

_publ_section_title
;
 Synthetic Modification of Acyclic Bent Allenes (Carbodicarbenes) and
 Further Studies on Their Structural Implications and Reactivities
;
_journal_issue 8
_journal_name_full Organometallics
_journal_page_first 2435
_journal_paper_doi 10.1021/om400139s
_journal_volume 32
_journal_year 2013
_chemical_formula_sum 'C23 H28 N4'
_chemical_formula_weight 360.49
_chemical_name_systematic
;
 ?
;
_space_group_IT_number 41
_symmetry_cell_setting orthorhombic
_symmetry_space_group_name_Hall 'A 2 -2ab'
_symmetry_space_group_name_H-M 'A b a 2'
_atom_sites_solution_hydrogens geom
_atom_sites_solution_primary direct
_atom_sites_solution_secondary difmap
_audit_creation_method SHELXL-97
_cell_angle_alpha 90.00
_cell_angle_beta 90.00
_cell_angle_gamma 90.00
_cell_formula_units_Z 4
_cell_length_a 15.1461(8)
_cell_length_b 16.6023(11)
_cell_length_c 7.7760(3)
_cell_measurement_reflns_used 3886
_cell_measurement_temperature 100(2)
_cell_measurement_theta_max 30.0255
_cell_measurement_theta_min 2.8868
_cell_volume 1955.35(18)
_computing_cell_refinement
;
CrysAlisPro, Oxford Diffraction Ltd.,
Version 1.171.34.40 (release 27-08-2010 CrysAlis171 .NET)
(compiled Aug 27 2010,11:50:40)
;
_computing_data_collection
;
CrysAlisPro, Oxford Diffraction Ltd.,
Version 1.171.34.40 (release 27-08-2010 CrysAlis171 .NET)
(compiled Aug 27 2010,11:50:40)
;
_computing_data_reduction
;
CrysAlisPro, Oxford Diffraction Ltd.,
Version 1.171.34.40 (release 27-08-2010 CrysAlis171 .NET)
(compiled Aug 27 2010,11:50:40)
;
_computing_structure_refinement 'SHELXL-97 (Sheldrick, 2008)'
_computing_structure_solution 'SHELXS-97 (Sheldrick, 2008)'
_diffrn_ambient_temperature 100(2)
_diffrn_detector_area_resol_mean 10.4875
_diffrn_measured_fraction_theta_full 0.997
_diffrn_measured_fraction_theta_max 0.942
_diffrn_measurement_device_type 'Xcalibur, Atlas, Gemini'
_diffrn_measurement_method '\w scans'
_diffrn_radiation_monochromator graphite
_diffrn_radiation_source 'fine-focus sealed tube'
_diffrn_radiation_type MoK\a
_diffrn_radiation_wavelength 0.71073
_diffrn_reflns_av_R_equivalents 0.0334
_diffrn_reflns_av_sigmaI/netI 0.0284
_diffrn_reflns_limit_h_max 20
_diffrn_reflns_limit_h_min -20
_diffrn_reflns_limit_k_max 22
_diffrn_reflns_limit_k_min -21
_diffrn_reflns_limit_l_max 10
_diffrn_reflns_limit_l_min -10
_diffrn_reflns_number 10877
_diffrn_reflns_theta_full 25.00
_diffrn_reflns_theta_max 30.09
_diffrn_reflns_theta_min 3.19
_exptl_absorpt_coefficient_mu 0.074
_exptl_absorpt_correction_T_max 1.00000
_exptl_absorpt_correction_T_min 0.98516
_exptl_absorpt_correction_type multi-scan
_exptl_absorpt_process_details
;
CrysAlisPro, Oxford Diffraction Ltd.,
Version 1.171.34.40 (release 27-08-2010 CrysAlis171 .NET)
(compiled Aug 27 2010,11:50:40)
Empirical absorption correction using spherical harmonics,
 implemented in SCALE3 ABSPACK scaling algorithm.
;
_exptl_crystal_density_diffrn 1.225
_exptl_crystal_density_method 'not measured'
_exptl_crystal_F_000 776
_exptl_crystal_size_max 0.36
_exptl_crystal_size_mid 0.34
_exptl_crystal_size_min 0.24
_refine_diff_density_max 0.248
_refine_diff_density_min -0.309
_refine_diff_density_rms 0.046
_refine_ls_abs_structure_details 'Flack H D (1983), Acta Cryst. A39, 876-881'
_refine_ls_abs_structure_Flack 1(6)
_refine_ls_extinction_coef 0.011(3)
_refine_ls_extinction_expression Fc^*^=kFc[1+0.001xFc^2^\l^3^/sin(2\q)]^-1/4^
_refine_ls_extinction_method SHELXL
_refine_ls_goodness_of_fit_ref 1.021
_refine_ls_hydrogen_treatment constr
_refine_ls_matrix_type full
_refine_ls_number_parameters 128
_refine_ls_number_reflns 2603
_refine_ls_number_restraints 8
_refine_ls_restrained_S_all 1.058
_refine_ls_R_factor_all 0.1012
_refine_ls_R_factor_gt 0.0760
_refine_ls_shift/su_max 0.012
_refine_ls_shift/su_mean 0.001
_refine_ls_structure_factor_coef Fsqd
_refine_ls_weighting_details 'calc w=1/[\s^2^(Fo^2^)+(0.1010P)^2^+2.0708P] where P=(Fo^2^+2Fc^2^)/3'
_refine_ls_weighting_scheme calc
_refine_ls_wR_factor_gt 0.1986
_refine_ls_wR_factor_ref 0.2209
_reflns_number_gt 1942
_reflns_number_total 2603
_reflns_threshold_expression >2sigma(I)
_cod_data_source_file om400139s_si_003.cif
_cod_data_source_block i13002a
_cod_original_sg_symbol_H-M Aba2
_cod_database_code 4080623

loop_
_symmetry_equiv_pos_as_xyz
'x, y, z'
'-x, -y, z'
'-x+1/2, y, z+1/2'
'x+1/2, -y, z+1/2'
'x, y+1/2, z+1/2'
'-x, -y+1/2, z+1/2'
'-x+1/2, y+1/2, z+1'
'x+1/2, -y+1/2, z+1'

loop_
_atom_site_label
_atom_site_type_symbol
_atom_site_fract_x
_atom_site_fract_y
_atom_site_fract_z
_atom_site_U_iso_or_equiv
_atom_site_adp_type
_atom_site_occupancy
_atom_site_symmetry_multiplicity
_atom_site_calc_flag
_atom_site_refinement_flags
_atom_site_disorder_assembly
_atom_site_disorder_group
N1 N 0.4805(2) 0.11229(17) 0.5366(3) 0.0600(8) Uani 1 1 d . A .
N2 N 0.3853(3) 0.1033(2) 0.3218(4) 0.0945(15) Uani 1 1 d D . .
C1 C 0.4582(3) 0.0643(3) 0.3956(4) 0.0803(13) Uani 1 1 d . A .
C2 C 0.5000 0.0000 0.3320(7) 0.105(3) Uani 1 2 d S . .
C3 C 0.5603(2) 0.0986(2) 0.6368(5) 0.0633(9) Uani 1 1 d . . .
H3A H 0.5770 0.0416 0.6294 0.095 Uiso 1 1 calc R . .
H3B H 0.5494 0.1128 0.7572 0.095 Uiso 1 1 calc R . .
H3C H 0.6083 0.1320 0.5913 0.095 Uiso 1 1 calc R . .
C4 C 0.4311(2) 0.1816(2) 0.5395(4) 0.0539(8) Uani 1 1 d . . .
C5 C 0.4343(2) 0.2469(2) 0.6464(5) 0.0607(9) Uani 1 1 d . A .
H5A H 0.4757 0.2499 0.7380 0.073 Uiso 1 1 calc R . .
C6 C 0.3749(3) 0.3081(3) 0.6157(6) 0.0817(13) Uani 1 1 d . . .
H6A H 0.3753 0.3546 0.6868 0.098 Uiso 1 1 calc R A .
C7 C 0.3143(3) 0.3026(5) 0.4816(9) 0.106(2) Uani 1 1 d . A .
H7A H 0.2736 0.3453 0.4642 0.127 Uiso 1 1 calc R . .
C8 C 0.3115(3) 0.2363(4) 0.3723(7) 0.104(2) Uani 1 1 d . . .
H8A H 0.2702 0.2331 0.2805 0.124 Uiso 1 1 calc R A .
C9 C 0.3709(2) 0.1759(3) 0.4032(5) 0.0767(14) Uani 1 1 d . A .
C10 C 0.3677(3) 0.0607(3) 0.1448(6) 0.0455(9) Uani 0.540(3) 1 d PD A 1
H10A H 0.4094 0.0144 0.1324 0.055 Uiso 0.540(3) 1 calc PR A 1
C11 C 0.2772(2) 0.0295(3) 0.1584(4) 0.0681(10) Uani 0.540(3) 1 d PD A 1
H11A H 0.2630 -0.0020 0.0554 0.102 Uiso 0.540(3) 1 calc PR A 1
H11B H 0.2357 0.0746 0.1685 0.102 Uiso 0.540(3) 1 calc PR A 1
H11C H 0.2723 -0.0050 0.2603 0.102 Uiso 0.540(3) 1 calc PR A 1
C12 C 0.3862(2) 0.1196(2) 0.0099(4) 0.0633(9) Uani 0.540(3) 1 d PD A 1
H12A H 0.3673 0.0979 -0.1014 0.095 Uiso 0.540(3) 1 calc PR A 1
H12B H 0.4497 0.1307 0.0066 0.095 Uiso 0.540(3) 1 calc PR A 1
H12C H 0.3540 0.1695 0.0340 0.095 Uiso 0.540(3) 1 calc PR A 1
C10' C 0.3246(4) 0.1014(4) 0.1703(7) 0.0455(9) Uani 0.460(3) 1 d PD A 2
H10B H 0.2815 0.1467 0.1821 0.055 Uiso 0.460(3) 1 calc PR A 2
C11' C 0.2772(2) 0.0295(3) 0.1584(4) 0.0681(10) Uani 0.460(3) 1 d PD A 2
H11D H 0.2366 0.0323 0.0603 0.102 Uiso 0.460(3) 1 calc PR A 2
H11E H 0.2433 0.0212 0.2643 0.102 Uiso 0.460(3) 1 calc PR A 2
H11F H 0.3182 -0.0155 0.1422 0.102 Uiso 0.460(3) 1 calc PR A 2
C12' C 0.3862(2) 0.1196(2) 0.0099(4) 0.0633(9) Uani 0.460(3) 1 d PD A 2
H12D H 0.3511 0.1171 -0.0959 0.095 Uiso 0.460(3) 1 calc PR A 2
H12E H 0.4335 0.0794 0.0046 0.095 Uiso 0.460(3) 1 calc PR A 2
H12F H 0.4120 0.1734 0.0219 0.095 Uiso 0.460(3) 1 calc PR A 2

loop_
_atom_site_aniso_label
_atom_site_aniso_U_11
_atom_site_aniso_U_22
_atom_site_aniso_U_33
_atom_site_aniso_U_23
_atom_site_aniso_U_13
_atom_site_aniso_U_12
N1 0.0737(18) 0.0793(18) 0.0270(10) 0.0028(12) -0.0130(12) -0.0186(15)
N2 0.135(3) 0.111(3) 0.0380(16) 0.0313(17) -0.0443(18) -0.073(3)
C1 0.131(3) 0.082(2) 0.0280(14) 0.0093(17) -0.0162(19) -0.053(3)
C2 0.193(8) 0.088(4) 0.035(2) 0.000 0.000 -0.059(5)
C3 0.0584(18) 0.094(3) 0.0371(15) -0.0019(17) -0.0047(14) -0.0009(17)
C4 0.0513(15) 0.071(2) 0.0390(13) 0.0183(14) -0.0078(13) -0.0229(15)
C5 0.0546(17) 0.080(2) 0.0478(16) 0.0115(16) 0.0091(15) -0.0180(16)
C6 0.068(2) 0.096(3) 0.081(3) 0.039(2) 0.026(2) -0.001(2)
C7 0.056(2) 0.142(5) 0.121(4) 0.092(4) 0.023(3) 0.007(3)
C8 0.059(2) 0.158(5) 0.093(4) 0.092(4) -0.026(2) -0.039(3)
C9 0.066(2) 0.109(3) 0.0554(19) 0.051(2) -0.0262(17) -0.047(2)
C10 0.044(2) 0.066(3) 0.0260(16) -0.0007(18) -0.0037(17) -0.0035(17)
C11 0.067(2) 0.101(3) 0.0362(14) -0.0059(17) -0.0022(16) -0.0266(19)
C12 0.0588(18) 0.091(2) 0.0401(16) 0.0081(17) -0.0068(14) -0.0199(18)
C10' 0.044(2) 0.066(3) 0.0260(16) -0.0007(18) -0.0037(17) -0.0035(17)
C11' 0.067(2) 0.101(3) 0.0362(14) -0.0059(17) -0.0022(16) -0.0266(19)
C12' 0.0588(18) 0.091(2) 0.0401(16) 0.0081(17) -0.0068(14) -0.0199(18)

loop_
_atom_type_symbol
_atom_type_description
_atom_type_scat_dispersion_real
_atom_type_scat_dispersion_imag
_atom_type_scat_source
C C 0.0033 0.0016 'International Tables Vol C Tables 4.2.6.8 and 6.1.1.4'
H H 0.0000 0.0000 'International Tables Vol C Tables 4.2.6.8 and 6.1.1.4'
N N 0.0061 0.0033 'International Tables Vol C Tables 4.2.6.8 and 6.1.1.4'

loop_
_geom_angle_atom_site_label_1
_geom_angle_atom_site_label_2
_geom_angle_atom_site_label_3
_geom_angle
_geom_angle_site_symmetry_1
C4 N1 C1 111.0(3) .
C4 N1 C3 125.1(3) .
C1 N1 C3 122.1(4) .
C9 N2 C1 109.9(3) .
C9 N2 C10' 106.5(4) .
C1 N2 C10' 142.8(5) .
C9 N2 C10 140.4(4) .
C1 N2 C10 106.4(4) .
C10' N2 C10 36.4(3) .
C2 C1 N1 129.2(4) .
C2 C1 N2 126.2(3) .
N1 C1 N2 104.3(4) .
C1 C2 C1 136.6(5) 2_655
C5 C4 N1 131.0(3) .
C5 C4 C9 122.4(4) .
N1 C4 C9 106.6(3) .
C4 C5 C6 117.2(4) .
C5 C6 C7 120.7(5) .
C6 C7 C8 122.0(5) .
C9 C8 C7 116.9(4) .
C8 C9 N2 131.6(4) .
C8 C9 C4 120.7(5) .
N2 C9 C4 107.7(4) .
C12 C10 C11 117.8(4) .
C12 C10 N2 107.2(4) .
C11 C10 N2 104.7(4) .

loop_
_geom_bond_atom_site_label_1
_geom_bond_atom_site_label_2
_geom_bond_distance
_geom_bond_site_symmetry_2
N1 C4 1.373(4) .
N1 C1 1.397(4) .
N1 C3 1.456(4) .
N2 C9 1.378(6) .
N2 C1 1.404(6) .
N2 C10' 1.494(6) .
N2 C10 1.570(6) .
C1 C2 1.335(5) .
C2 C1 1.335(5) 2_655
C4 C5 1.367(5) .
C4 C9 1.401(4) .
C5 C6 1.379(5) .
C6 C7 1.393(8) .
C7 C8 1.391(9) .
C8 C9 1.369(7) .
C10 C12 1.461(6) .
C10 C11 1.470(6) .

loop_
_geom_torsion_atom_site_label_1
_geom_torsion_atom_site_label_2
_geom_torsion_atom_site_label_3
_geom_torsion_atom_site_label_4
_geom_torsion
_geom_torsion_site_symmetry_4
C4 N1 C1 C2 167.8(3) .
C3 N1 C1 C2 2.2(5) .
C4 N1 C1 N2 -6.4(4) .
C3 N1 C1 N2 -172.1(3) .
C9 N2 C1 C2 -168.1(3) .
C10' N2 C1 C2 -0.8(8) .
C10 N2 C1 C2 -4.2(5) .
C9 N2 C1 N1 6.4(4) .
C10' N2 C1 N1 173.7(5) .
C10 N2 C1 N1 170.3(3) .
N1 C1 C2 C1 40.1(3) 2_655
N2 C1 C2 C1 -146.8(4) 2_655
C1 N1 C4 C5 -175.7(3) .
C3 N1 C4 C5 -10.6(5) .
C1 N1 C4 C9 4.0(3) .
C3 N1 C4 C9 169.2(3) .
N1 C4 C5 C6 179.9(3) .
C9 C4 C5 C6 0.2(4) .
C4 C5 C6 C7 0.4(5) .
C5 C6 C7 C8 -0.8(6) .
C6 C7 C8 C9 0.5(6) .
C7 C8 C9 N2 179.6(4) .
C7 C8 C9 C4 0.1(5) .
C1 N2 C9 C8 176.3(4) .
C10' N2 C9 C8 4.2(5) .
C10 N2 C9 C8 20.9(8) .
C1 N2 C9 C4 -4.2(4) .
C10' N2 C9 C4 -176.2(3) .
C10 N2 C9 C4 -159.5(5) .
C5 C4 C9 C8 -0.5(5) .
N1 C4 C9 C8 179.7(3) .
C5 C4 C9 N2 179.9(3) .
N1 C4 C9 N2 0.1(3) .
C9 N2 C10 C12 42.2(7) .
C1 N2 C10 C12 -113.7(4) .
C10' N2 C10 C12 69.8(5) .
C9 N2 C10 C11 -83.7(6) .
C1 N2 C10 C11 120.5(4) .
C10' N2 C10 C11 -56.1(5) .
